data_7239796
loop_
_publ_author_name
'Widelicka, Ma\/lgorzata'
'\/Lawniczak, Pawe\/l'
'Pietraszko, Adam'
'Pogorzelec-Glaser, Katarzyna'
'\/Lapi\'nski, Andrzej'

_publ_section_title
;
 Investigation of the thermal and conductive properties of oxalic acid
 salts with planar and undulating proton-conducting layers
;
_journal_issue 11
_journal_name_full CrystEngComm
_journal_page_first 2031
_journal_page_last 2041
_journal_paper_doi 10.1039/C9CE01397K
_journal_volume 22
_journal_year 2020
_chemical_formula_sum 'C4 H5 N3 O4'
_chemical_formula_weight 159.11
_space_group_crystal_system triclinic
_space_group_IT_number 2
_space_group_name_Hall '-P 1'
_space_group_name_H-M_alt 'P -1'
_atom_sites_solution_hydrogens geom
_audit_creation_method SHELXL-2018/3
_audit_update_record
;
2019-11-27 deposited with the CCDC.	2020-01-21 downloaded from the CCDC.
;
_cell_angle_alpha 109.170(8)
_cell_angle_beta 93.810(7)
_cell_angle_gamma 103.285(7)
_cell_formula_units_Z 2
_cell_length_a 5.6000(5)
_cell_length_b 7.2286(6)
_cell_length_c 8.4078(8)
_cell_measurement_reflns_used 6732
_cell_measurement_temperature 295(2)
_cell_measurement_theta_max 60.08
_cell_measurement_theta_min 3
_cell_volume 309.12(5)
_computing_cell_refinement 'CRYSALISPRO 1.171.38.43'
_computing_data_collection 'CRYSALISPRO 1.171.38.43'
_computing_data_reduction 'CRYSALISPRO 1.171.38.43'
_computing_molecular_graphics 'DIAMOND 3.2'
_computing_structure_refinement 'SHELXL-2018/3 (Sheldrick, 2018)'
_computing_structure_solution 'SHELXT 2014/5 (Sheldrick, 2014)'
_diffrn_ambient_temperature 295(2)
_diffrn_measured_fraction_theta_full 1.000
_diffrn_measured_fraction_theta_max 0.913
_diffrn_measurement_device_type 'RIGAKU oXFOR DIFFRACTION'
_diffrn_measurement_method CCD
_diffrn_radiation_type MoK\a
_diffrn_radiation_wavelength 0.71073
_diffrn_reflns_av_R_equivalents 0.0314
_diffrn_reflns_av_unetI/netI 0.0350
_diffrn_reflns_Laue_measured_fraction_full 1.000
_diffrn_reflns_Laue_measured_fraction_max 0.913
_diffrn_reflns_limit_h_max 7
_diffrn_reflns_limit_h_min -7
_diffrn_reflns_limit_k_max 9
_diffrn_reflns_limit_k_min -10
_diffrn_reflns_limit_l_max 11
_diffrn_reflns_limit_l_min -11
_diffrn_reflns_number 6732
_diffrn_reflns_point_group_measured_fraction_full 1.000
_diffrn_reflns_point_group_measured_fraction_max 0.913
_diffrn_reflns_theta_full 25.242
_diffrn_reflns_theta_max 30.038
_diffrn_reflns_theta_min 2.596
_exptl_absorpt_coefficient_mu 0.154
_exptl_absorpt_correction_T_max 1.00121
_exptl_absorpt_correction_T_min 0.75438
_exptl_absorpt_correction_type 'EMPIRICAL CORRECTION'
_exptl_crystal_colour COLORLESS
_exptl_crystal_density_diffrn 1.709
_exptl_crystal_description UNSHAPED
_exptl_crystal_F_000 164
_exptl_crystal_size_max 0.36
_exptl_crystal_size_mid 0.25
_exptl_crystal_size_min 0.22
_refine_diff_density_max 0.268
_refine_diff_density_min -0.239
_refine_diff_density_rms 0.054
_refine_ls_extinction_expression Fc^*^=kFc[1+0.001xFc^2^\l^3^/sin(2\q)]^-1/4^
_refine_ls_extinction_method 'SHELXL-2018/3 (Sheldrick 2018)'
_refine_ls_goodness_of_fit_ref 1.112
_refine_ls_hydrogen_treatment constr
_refine_ls_matrix_type full
_refine_ls_number_parameters 102
_refine_ls_number_reflns 1644
_refine_ls_number_restraints 0
_refine_ls_restrained_S_all 1.112
_refine_ls_R_factor_all 0.0828
_refine_ls_R_factor_gt 0.0465
_refine_ls_shift/su_max 0.000
_refine_ls_shift/su_mean 0.000
_refine_ls_structure_factor_coef Fsqd
_refine_ls_weighting_details 'w=1/[\s^2^(Fo^2^)+(0.0539P)^2^+0.0505P] where P=(Fo^2^+2Fc^2^)/3'
_refine_ls_weighting_scheme calc
_refine_ls_wR_factor_gt 0.1068
_refine_ls_wR_factor_ref 0.1261
_reflns_Friedel_coverage 0.000
_reflns_number_gt 1112
_reflns_number_total 1644
_reflns_threshold_expression 'I > 2\s(I)'
_cod_data_source_file c9ce01397k2.cif
_cod_data_source_block sztr2
_cod_depositor_comments
;Adding full bibliography for 7239796.cif.

 Adding full bibliography for 7239796.cif.
;
_cod_database_code 7239796
_shelx_shelxl_version_number 2018/3
_shelx_space_group_comment
;
The symmetry employed for this shelxl refinement is uniquely defined
by the following loop, which should always be used as a source of
symmetry information in preference to the above space-group names.
They are only intended as comments.
;

loop_
_space_group_symop_operation_xyz
'x, y, z'
'-x, -y, -z'

loop_
_atom_site_label
_atom_site_type_symbol
_atom_site_fract_x
_atom_site_fract_y
_atom_site_fract_z
_atom_site_U_iso_or_equiv
_atom_site_adp_type
_atom_site_occupancy
_atom_site_site_symmetry_order
_atom_site_calc_flag
_atom_site_refinement_flags_posn
_atom_site_refinement_flags_adp
O3 O 0.2129(2) -0.00316(18) 0.24556(15) 0.0380(4) Uani 1 1 d . .
O2 O 0.85128(19) 0.11728(18) 0.37440(15) 0.0373(4) Uani 1 1 d . .
H2O H 0.964272 0.073436 0.332701 0.056 Uiso 1 1 calc R U
O4 O 0.4519(2) 0.22994(19) 0.47997(16) 0.0402(4) Uani 1 1 d . .
O1 O 0.6140(2) -0.1285(2) 0.14457(18) 0.0537(5) Uani 1 1 d . .
N3 N 1.0979(3) 0.6907(2) 0.93136(18) 0.0340(4) Uani 1 1 d . .
H3 H 1.146098 0.790220 1.027045 0.041 Uiso 1 1 calc R U
N1 N 0.8646(3) 0.4639(2) 0.71231(19) 0.0343(4) Uani 1 1 d . .
H1 H 0.737228 0.387117 0.637803 0.041 Uiso 1 1 calc R U
N4 N 1.2523(3) 0.5934(2) 0.83869(19) 0.0389(4) Uani 1 1 d . .
C7 C 0.4184(3) 0.0892(2) 0.3419(2) 0.0285(4) Uani 1 1 d . .
C6 C 0.6400(3) 0.0121(2) 0.2752(2) 0.0295(4) Uani 1 1 d . .
C2 C 0.8663(3) 0.6130(3) 0.8560(2) 0.0345(4) Uani 1 1 d . .
H2 H 0.729273 0.654662 0.895688 0.041 Uiso 1 1 calc R U
C5 C 1.1042(3) 0.4568(3) 0.7064(2) 0.0377(5) Uani 1 1 d . .
H5 H 1.155725 0.365078 0.618315 0.045 Uiso 1 1 calc R U

loop_
_atom_site_aniso_label
_atom_site_aniso_U_11
_atom_site_aniso_U_22
_atom_site_aniso_U_33
_atom_site_aniso_U_23
_atom_site_aniso_U_13
_atom_site_aniso_U_12
O3 0.0211(6) 0.0449(7) 0.0318(7) -0.0075(6) -0.0003(5) 0.0100(5)
O2 0.0196(6) 0.0433(8) 0.0337(7) -0.0066(6) 0.0017(5) 0.0100(5)
O4 0.0257(6) 0.0426(7) 0.0323(7) -0.0122(6) 0.0016(5) 0.0091(5)
O1 0.0321(7) 0.0589(9) 0.0400(8) -0.0229(7) -0.0005(6) 0.0159(6)
N3 0.0349(8) 0.0321(8) 0.0234(8) -0.0035(6) 0.0020(6) 0.0075(6)
N1 0.0254(7) 0.0349(8) 0.0297(8) -0.0020(7) -0.0007(6) 0.0046(6)
N4 0.0304(8) 0.0410(9) 0.0314(9) -0.0043(7) 0.0012(6) 0.0090(7)
C7 0.0218(7) 0.0304(8) 0.0263(9) 0.0013(7) 0.0031(6) 0.0069(6)
C6 0.0226(8) 0.0327(9) 0.0246(9) -0.0006(8) 0.0024(6) 0.0071(7)
C2 0.0324(9) 0.0355(10) 0.0315(10) 0.0049(8) 0.0057(7) 0.0115(7)
C5 0.0313(9) 0.0394(10) 0.0303(10) -0.0040(8) 0.0031(7) 0.0108(8)

loop_
_atom_type_symbol
_atom_type_description
_atom_type_scat_dispersion_real
_atom_type_scat_dispersion_imag
_atom_type_scat_source
C C 0.0033 0.0016 'International Tables Vol C Tables 4.2.6.8 and 6.1.1.4'
H H 0.0000 0.0000 'International Tables Vol C Tables 4.2.6.8 and 6.1.1.4'
N N 0.0061 0.0033 'International Tables Vol C Tables 4.2.6.8 and 6.1.1.4'
O O 0.0106 0.0060 'International Tables Vol C Tables 4.2.6.8 and 6.1.1.4'

loop_
_geom_angle_atom_site_label_1
_geom_angle_atom_site_label_2
_geom_angle_atom_site_label_3
_geom_angle
C6 O2 H2O 109.5
C2 N3 N4 111.38(14)
C2 N3 H3 124.3
N4 N3 H3 124.3
C2 N1 C5 106.27(15)
C2 N1 H1 126.9
C5 N1 H1 126.9
C5 N4 N3 103.67(14)
O4 C7 O3 125.86(15)
O4 C7 C6 119.62(14)
O3 C7 C6 114.52(14)
O1 C6 O2 125.53(15)
O1 C6 C7 121.69(15)
O2 C6 C7 112.77(13)
N3 C2 N1 107.00(15)
N3 C2 H2 126.5
N1 C2 H2 126.5
N4 C5 N1 111.68(16)
N4 C5 H5 124.2
N1 C5 H5 124.2

loop_
_geom_bond_atom_site_label_1
_geom_bond_atom_site_label_2
_geom_bond_distance
O3 C7 1.2626(19)
O2 C6 1.3087(18)
O2 H2O 0.8200
O4 C7 1.2353(19)
O1 C6 1.1991(19)
N3 C2 1.312(2)
N3 N4 1.363(2)
N3 H3 0.8600
N1 C2 1.326(2)
N1 C5 1.358(2)
N1 H1 0.8600
N4 C5 1.296(2)
C7 C6 1.539(2)
C2 H2 0.9300
C5 H5 0.9300

loop_
_geom_hbond_atom_site_label_D
_geom_hbond_atom_site_label_H
_geom_hbond_atom_site_label_A
_geom_hbond_distance_DH
_geom_hbond_distance_HA
_geom_hbond_distance_DA
_geom_hbond_angle_DHA
_geom_hbond_site_symmetry_A
_geom_hbond_publ_flag
O2 H2O O3 0.82 1.73 2.5522(16) 176.2 1_655 yes
O2 H2O O4 0.82 2.74 3.2610(16) 123.6 1_655 yes
N3 H3 O3 0.86 1.90 2.7515(19) 172.7 1_666 yes
N3 H3 O1 0.86 2.60 3.052(2) 114.0 1_666 yes
N1 H1 O2 0.86 2.65 3.0930(19) 113.0 . yes
N1 H1 O4 0.86 1.87 2.7297(19) 177.2 . yes
C2 H2 O1 0.93 2.40 3.173(2) 140.9 1_566 yes
C2 H2 N4 0.93 2.59 3.400(2) 145.9 1_455 yes
C5 H5 O2 0.93 2.46 3.033(2) 120.1 . yes
C5 H5 O4 0.93 2.31 3.164(2) 153.5 1_655 yes

loop_
_geom_torsion_atom_site_label_1
_geom_torsion_atom_site_label_2
_geom_torsion_atom_site_label_3
_geom_torsion_atom_site_label_4
_geom_torsion
C2 N3 N4 C5 0.2(2)
O4 C7 C6 O1 177.52(17)
O3 C7 C6 O1 -2.1(3)
O4 C7 C6 O2 -3.3(3)
O3 C7 C6 O2 177.07(15)
N4 N3 C2 N1 -0.2(2)
C5 N1 C2 N3 0.1(2)
N3 N4 C5 N1 -0.1(2)
C2 N1 C5 N4 0.0(2)
